data_7700567
loop_
_publ_author_name
'Labrum, Nicholas S.'
'Caulton, Kenneth G.'

_publ_section_title
;
 [Cr(pincer<sup>2-</sup>)]<sub>2</sub> as an electron shuttle for
 reductively promoted hydrazine disproportionation.
;
_journal_issue 31
_journal_name_full 'Dalton transactions (Cambridge, England : 2003)'
_journal_page_first 11642
_journal_page_last 11646
_journal_paper_doi 10.1039/c9dt02300c
_journal_volume 48
_journal_year 2019
_chemical_formula_moiety 'C65 H86 Cr2 N14 O1'
_chemical_formula_sum 'C65 H86 Cr2 N14 O'
_chemical_formula_weight 1183.48
_space_group_IT_number 14
_space_group_name_Hall '-P 2yn'
_space_group_name_H-M_alt 'P 1 21/n 1'
_symmetry_cell_setting monoclinic
_symmetry_space_group_name_Hall '-P 2yn'
_symmetry_space_group_name_H-M 'P 1 21/n 1'
_atom_sites_solution_hydrogens difmap
_atom_sites_solution_primary other
_audit_creation_date 2018-08-03
_audit_creation_method CRYSTALS_ver_14.61_build_6236
_audit_update_record
;
2019-03-27 deposited with the CCDC.    2019-07-10 downloaded from the CCDC.
;
_cell_angle_alpha 90
_cell_angle_beta 99.1594(17)
_cell_angle_gamma 90
_cell_formula_units_Z 4
_cell_length_a 15.7688(17)
_cell_length_b 15.4878(16)
_cell_length_c 26.500(3)
_cell_measurement_reflns_used 6128
_cell_measurement_temperature 100
_cell_measurement_theta_max 11
_cell_measurement_theta_min 2
_cell_volume 6389.4(12)
_computing_cell_refinement 'USER DEFINED CELL REFINEMENT'
_computing_data_collection 'USER DEFINED DATA COLLECTION'
_computing_data_reduction 'Apex2 (Bruker AXS, 2006)'
_computing_molecular_graphics 'CAMERON (Watkin et al., 1996)'
_computing_publication_material 'CRYSTALS (Betteridge et al., 2003)'
_computing_structure_refinement 'CRYSTALS (Betteridge et al., 2003)'
_computing_structure_solution 'Superflip (Palatinus & Chapuis, 2007)'
_diffrn_ambient_temperature 100
_diffrn_detector ' Pilatus1M(CdTe) pixel array detector'
_diffrn_detector_type 'CMOS pixel array detector'
_diffrn_measured_fraction_theta_full 0.992
_diffrn_measured_fraction_theta_max 0.989
_diffrn_measurement_device 'huber three-circle diffractometer'
_diffrn_measurement_device_type 'Pilatus1M(CdTe) pixel array detector'
_diffrn_measurement_method '\f scans'
_diffrn_radiation_monochromator 'silicon  1 1 1 and 3 1 1'
_diffrn_radiation_source synchrotron
_diffrn_radiation_type synchrotron
_diffrn_radiation_wavelength 0.41328
_diffrn_reflns_av_R_equivalents 0.168
_diffrn_reflns_limit_h_max 18
_diffrn_reflns_limit_h_min -18
_diffrn_reflns_limit_k_max 18
_diffrn_reflns_limit_k_min -18
_diffrn_reflns_limit_l_max 31
_diffrn_reflns_limit_l_min -31
_diffrn_reflns_number 129860
_diffrn_reflns_theta_full 12.990
_diffrn_reflns_theta_max 14.274
_diffrn_reflns_theta_min 0.905
_diffrn_standards_number 0
_exptl_absorpt_coefficient_mu 0.100
_exptl_absorpt_correction_T_max 0.99
_exptl_absorpt_correction_T_min 0.98
_exptl_absorpt_correction_type multi-scan
_exptl_absorpt_process_details 'DENZO/SCALEPACK (Otwinowski & Minor, 1997)'
_exptl_crystal_colour brown
_exptl_crystal_density_diffrn 1.230
_exptl_crystal_density_method 'not measured'
_exptl_crystal_description 'block fragment'
_exptl_crystal_F_000 2520
_exptl_crystal_size_max 0.070
_exptl_crystal_size_mid 0.040
_exptl_crystal_size_min 0.020
_refine_diff_density_max 1.41
_refine_diff_density_min -0.86
_refine_ls_extinction_method None
_refine_ls_goodness_of_fit_ref 1.0097
_refine_ls_hydrogen_treatment mixed
_refine_ls_matrix_type full
_refine_ls_number_parameters 734
_refine_ls_number_reflns 11206
_refine_ls_number_restraints 78
_refine_ls_R_factor_all 0.1326
_refine_ls_R_factor_gt 0.0854
_refine_ls_shift/su_max 0.0209278
_refine_ls_shift/su_mean 0.0006526
_refine_ls_structure_factor_coef Fsqd
_refine_ls_weighting_details
;
 Method= Modified Sheldrick 
 w=1/[\s^2^(F^2^) + ( 0.12P)^2^ +15.09P] 
 ,where P=(max(Fo^2^,0) + 2Fc^2^)/3 
;
_refine_ls_weighting_scheme calc
_refine_ls_wR_factor_all 0.2568
_refine_ls_wR_factor_gt 0.2161
_refine_ls_wR_factor_ref 0.2567
_reflns_limit_h_max 18
_reflns_limit_h_min -18
_reflns_limit_k_max 18
_reflns_limit_k_min 0
_reflns_limit_l_max 31
_reflns_limit_l_min 0
_reflns_number_gt 7007
_reflns_number_total 11249
_reflns_threshold_expression I>2.0\s(I)
_oxford_diffrn_Wilson_B_factor 2.98
_oxford_diffrn_Wilson_scale 164.07
_oxford_refine_ls_r_factor_ref 0.1326
_oxford_refine_ls_scale 0.09905(5)
_oxford_reflns_number_all 11207
_oxford_reflns_threshold_expression_ref I>-3.0\s(I)
_oxford_structure_analysis_title 'Data_0m in P2(1)/n'
_cod_data_source_file c9dt02300c2.cif
_cod_data_source_block S18013
_cod_depositor_comments
;
The following automatic conversions were performed:

'_atom_sites_solution_primary' value 'Other' changed to 'other'
according to
/home/data/users/saulius/crontab/automatic-downloads/rss-feeds/RSC/lib/dictionaries/cif_core.dic
dictionary named 'cif_core.dic' version 2.4.2 from 2011-04-26.

Automatic conversion script
Id: cif_fix_values 4973 2017-02-22 13:04:09Z antanas 

 Adding full bibliography for 7700567.cif.
;
_cod_original_cell_volume 6389.3(12)
_cod_original_sg_symbol_H-M 'P 21/n '
_cod_original_formula_sum 'C65 H86 Cr2 N14 O1'
_cod_database_code 7700567

loop_
_symmetry_equiv_pos_as_xyz
x,y,z
-x,-y,-z
x+1/2,-y+1/2,z+1/2
-x+1/2,y+1/2,-z+1/2

loop_
_atom_site_label
_atom_site_type_symbol
_atom_site_fract_x
_atom_site_fract_y
_atom_site_fract_z
_atom_site_U_iso_or_equiv
_atom_site_occupancy
_atom_site_adp_type
_atom_site_refinement_flags_posn
_atom_site_refinement_flags_adp
C55 C 0.6418(6) 0.5074(6) 0.6380(4) 0.0858 1.0000 Uani . .
C56 C 0.7303(5) 0.5181(5) 0.6380(3) 0.0674 1.0000 Uani . .
C57 C 1.1475(5) 0.8247(5) 0.8053(3) 0.0709 1.0000 Uani . .
C58 C 1.1515(5) 0.9172(5) 0.7880(3) 0.0756 1.0000 Uani . .
C59 C 1.0801(6) 0.9288(6) 0.7450(3) 0.0916 1.0000 Uani . .
C60 C 1.0403(5) 0.8418(5) 0.7358(3) 0.0680 1.0000 Uani . .
C61 C 0.3806(11) 0.2921(8) 0.5444(6) 0.201(5) 1.0000 Uiso D .
C62 C 0.4179(10) 0.3841(9) 0.5571(6) 0.217(5) 1.0000 Uiso D .
C63 C 0.3669(13) 0.4391(8) 0.5163(5) 0.220(5) 1.0000 Uiso D .
C64 C 0.3740(12) 0.5235(9) 0.5435(5) 0.249(6) 1.0000 Uiso D .
C65 C 0.3437(13) 0.5891(9) 0.4997(7) 0.253(6) 1.0000 Uiso D .
Cr1 Cr 1.07829(6) 0.37391(6) 0.75495(3) 0.0413 1.0000 Uani D .
Cr2 Cr 0.95096(6) 0.53946(6) 0.73476(3) 0.0390 1.0000 Uani D .
O1 O 1.0677(4) 0.7914(4) 0.7793(2) 0.0887 1.0000 Uani . .
N1 N 1.0165(3) 0.2885(3) 0.70388(17) 0.0435 1.0000 Uani . .
N2 N 0.9513(3) 0.2990(3) 0.66427(17) 0.0443 1.0000 Uani . .
N3 N 1.1552(3) 0.2679(3) 0.76595(18) 0.0443 1.0000 Uani . .
N4 N 1.1818(3) 0.4861(3) 0.84010(17) 0.0434 1.0000 Uani . .
N5 N 1.1732(3) 0.4145(3) 0.81032(18) 0.0447 1.0000 Uani . .
N6 N 0.9300(3) 0.4454(3) 0.78378(17) 0.0418 1.0000 Uani . .
N7 N 0.9803(3) 0.3771(3) 0.80251(18) 0.0444 1.0000 Uani . .
N8 N 0.8411(3) 0.5771(3) 0.75988(17) 0.0403 1.0000 Uani . .
N9 N 0.9505(3) 0.6862(3) 0.65352(17) 0.0424 1.0000 Uani . .
N10 N 0.9212(3) 0.6489(3) 0.69439(17) 0.0397 1.0000 Uani . .
N11 N 1.1042(3) 0.4442(3) 0.69768(17) 0.0432 1.0000 Uani D .
N12 N 1.0480(3) 0.4860(3) 0.71939(18) 0.0443 1.0000 Uani D .
N13 N 1.0256(3) 0.6062(3) 0.79703(18) 0.0448 1.0000 Uani D .
N14 N 0.8796(3) 0.4724(3) 0.67079(17) 0.0465 1.0000 Uani D .
C1 C 0.8928(5) 0.2269(5) 0.5818(2) 0.0601 1.0000 Uani . U
C2 C 0.9534(4) 0.2303(4) 0.6325(2) 0.0440 1.0000 Uani . .
C3 C 1.0194(4) 0.1741(4) 0.6529(2) 0.0467 1.0000 Uani . .
C4 C 1.0597(4) 0.2132(4) 0.6975(2) 0.0436 1.0000 Uani . .
C5 C 1.1378(4) 0.2001(4) 0.7342(2) 0.0469 1.0000 Uani . .
C6 C 1.1951(5) 0.1302(4) 0.7386(3) 0.0573 1.0000 Uani . .
C7 C 1.2670(5) 0.1330(4) 0.7750(3) 0.0627 1.0000 Uani . .
C8 C 1.2851(5) 0.2030(4) 0.8074(3) 0.0610 1.0000 Uani . .
C9 C 1.2273(4) 0.2718(4) 0.8018(2) 0.0496 1.0000 Uani . .
C10 C 1.2329(4) 0.3545(4) 0.8291(2) 0.0479 1.0000 Uani . .
C11 C 1.2835(4) 0.3887(4) 0.8720(2) 0.0540 1.0000 Uani . .
C12 C 1.2491(4) 0.4699(4) 0.8780(2) 0.0490 1.0000 Uani . .
C13 C 1.2734(4) 0.5360(4) 0.9202(2) 0.0505 1.0000 Uani . .
C14 C 1.3698(4) 0.5249(4) 0.9431(2) 0.0554 1.0000 Uani . .
C15 C 1.2192(5) 0.5195(5) 0.9620(3) 0.0673 1.0000 Uani . .
C16 C 1.2588(5) 0.6277(4) 0.9000(3) 0.0639 1.0000 Uani . .
C17 C 0.8036(5) 0.2528(6) 0.5880(3) 0.0874 1.0000 Uani . U
C18 C 0.9270(7) 0.2898(7) 0.5458(3) 0.1022 1.0000 Uani . U
C19 C 0.8906(6) 0.1388(6) 0.5591(3) 0.0948 1.0000 Uani . U
C20 C 0.9856(4) 0.2686(4) 0.8739(2) 0.0547 1.0000 Uani . .
C21 C 0.9440(4) 0.3430(4) 0.8415(2) 0.0476 1.0000 Uani . .
C22 C 0.8717(4) 0.3899(4) 0.8476(2) 0.0483 1.0000 Uani . .
C23 C 0.8643(4) 0.4542(4) 0.8105(2) 0.0442 1.0000 Uani . .
C24 C 0.8082(4) 0.5287(4) 0.7948(2) 0.0449 1.0000 Uani . .
C25 C 0.7315(4) 0.5516(4) 0.8099(2) 0.0517 1.0000 Uani . .
C26 C 0.6889(4) 0.6243(4) 0.7889(3) 0.0570 1.0000 Uani . .
C27 C 0.7228(4) 0.6742(4) 0.7532(2) 0.0482 1.0000 Uani . .
C28 C 0.8003(4) 0.6484(4) 0.7393(2) 0.0426 1.0000 Uani . .
C29 C 0.8461(3) 0.6881(4) 0.7014(2) 0.0402 1.0000 Uani . .
C30 C 0.8277(4) 0.7519(4) 0.6652(2) 0.0441 1.0000 Uani . .
C31 C 0.8934(4) 0.7486(4) 0.6364(2) 0.0447 1.0000 Uani . .
C32 C 0.9048(5) 0.8003(4) 0.5888(2) 0.0564 1.0000 Uani . U
C33 C 0.8804(7) 0.8932(5) 0.5960(3) 0.0904 1.0000 Uani . U
C34 C 0.8465(7) 0.7625(6) 0.5439(3) 0.0940 1.0000 Uani . U
C35 C 0.9954(6) 0.7961(7) 0.5791(4) 0.0990 1.0000 Uani . U
C36 C 1.0693(5) 0.3017(5) 0.9057(3) 0.0793 1.0000 Uani . .
C37 C 0.9256(5) 0.2390(5) 0.9101(3) 0.0709 1.0000 Uani . .
C38 C 1.0037(5) 0.1929(4) 0.8403(3) 0.0619 1.0000 Uani . .
C39 C 1.1086(4) 0.4516(4) 0.6453(2) 0.0433 1.0000 Uani D .
C40 C 1.0751(4) 0.5217(4) 0.6163(2) 0.0539 1.0000 Uani . .
C41 C 1.0791(5) 0.5243(5) 0.5642(3) 0.0681 1.0000 Uani . .
C42 C 1.1176(6) 0.4560(6) 0.5417(3) 0.0782 1.0000 Uani . .
C43 C 1.1523(5) 0.3876(5) 0.5709(3) 0.0674 1.0000 Uani . .
C44 C 1.1473(4) 0.3846(4) 0.6228(2) 0.0492 1.0000 Uani . .
C45 C 0.9919(5) 0.6236(5) 0.8446(3) 0.0675 1.0000 Uani D .
C46 C 0.9982(5) 0.5627(5) 0.8843(3) 0.0704 1.0000 Uani . .
C47 C 0.9575(6) 0.5775(6) 0.9265(3) 0.0773 1.0000 Uani . .
C48 C 0.9150(6) 0.6545(7) 0.9318(4) 0.0939 1.0000 Uani . .
C49 C 0.9132(6) 0.7152(6) 0.8931(3) 0.0779 1.0000 Uani . .
C50 C 0.9474(5) 0.6998(6) 0.8498(3) 0.0816 1.0000 Uani . .
C51 C 0.7872(4) 0.4631(4) 0.6674(2) 0.0539 1.0000 Uani D .
C52 C 0.7551(4) 0.3979(4) 0.6954(3) 0.0576 1.0000 Uani . .
C53 C 0.6701(6) 0.3886(6) 0.6961(3) 0.0796 1.0000 Uani . .
C54 C 0.6132(6) 0.4433(7) 0.6668(4) 0.0947 1.0000 Uani . .
H31 H 1.0337 0.1202 0.6393 0.0574 1.0000 Uiso R .
H61 H 1.1836 0.0817 0.7166 0.0705 1.0000 Uiso R .
H71 H 1.3057 0.0855 0.7781 0.0760 1.0000 Uiso R .
H81 H 1.3354 0.2049 0.8324 0.0734 1.0000 Uiso R .
H111 H 1.3311 0.3623 0.8929 0.0654 1.0000 Uiso R .
H141 H 1.3854 0.5663 0.9694 0.0691 1.0000 Uiso R .
H142 H 1.3787 0.4685 0.9570 0.0691 1.0000 Uiso R .
H143 H 1.4041 0.5329 0.9171 0.0691 1.0000 Uiso R .
H151 H 1.2333 0.5603 0.9888 0.0838 1.0000 Uiso R .
H152 H 1.2304 0.4628 0.9751 0.0838 1.0000 Uiso R .
H153 H 1.1601 0.5247 0.9480 0.0838 1.0000 Uiso R .
H161 H 1.2745 0.6679 0.9270 0.0785 1.0000 Uiso R .
H162 H 1.2933 0.6370 0.8742 0.0785 1.0000 Uiso R .
H163 H 1.2000 0.6355 0.8859 0.0785 1.0000 Uiso R .
H171 H 0.7667 0.2503 0.5560 0.1046 1.0000 Uiso R .
H172 H 0.8043 0.3099 0.6011 0.1046 1.0000 Uiso R .
H173 H 0.7834 0.2142 0.6113 0.1046 1.0000 Uiso R .
H181 H 0.8903 0.2890 0.5137 0.1230 1.0000 Uiso R .
H182 H 0.9281 0.3463 0.5598 0.1230 1.0000 Uiso R .
H183 H 0.9834 0.2736 0.5413 0.1230 1.0000 Uiso R .
H191 H 0.8524 0.1387 0.5276 0.1120 1.0000 Uiso R .
H192 H 0.9465 0.1232 0.5534 0.1120 1.0000 Uiso R .
H193 H 0.8712 0.0984 0.5818 0.1120 1.0000 Uiso R .
H221 H 0.8349 0.3804 0.8722 0.0590 1.0000 Uiso R .
H251 H 0.7086 0.5178 0.8345 0.0644 1.0000 Uiso R .
H261 H 0.6357 0.6401 0.7989 0.0698 1.0000 Uiso R .
H271 H 0.6942 0.7245 0.7388 0.0583 1.0000 Uiso R .
H301 H 0.7802 0.7904 0.6611 0.0522 1.0000 Uiso R .
H331 H 0.8876 0.9254 0.5664 0.1074 1.0000 Uiso R .
H332 H 0.9152 0.9174 0.6251 0.1074 1.0000 Uiso R .
H333 H 0.8219 0.8951 0.6005 0.1074 1.0000 Uiso R .
H341 H 0.8526 0.7937 0.5139 0.1141 1.0000 Uiso R .
H342 H 0.7889 0.7668 0.5500 0.1141 1.0000 Uiso R .
H343 H 0.8605 0.7035 0.5397 0.1141 1.0000 Uiso R .
H351 H 1.0008 0.8286 0.5494 0.1147 1.0000 Uiso R .
H352 H 1.0324 0.8194 0.6077 0.1147 1.0000 Uiso R .
H353 H 1.0107 0.7377 0.5742 0.1147 1.0000 Uiso R .
H361 H 1.0964 0.2562 0.9263 0.0964 1.0000 Uiso R .
H362 H 1.0568 0.3478 0.9269 0.0964 1.0000 Uiso R .
H363 H 1.1065 0.3216 0.8833 0.0964 1.0000 Uiso R .
H371 H 0.9514 0.1925 0.9303 0.0880 1.0000 Uiso R .
H372 H 0.9157 0.2857 0.9317 0.0880 1.0000 Uiso R .
H373 H 0.8724 0.2206 0.8911 0.0880 1.0000 Uiso R .
H381 H 1.0294 0.1471 0.8612 0.0759 1.0000 Uiso R .
H382 H 1.0415 0.2109 0.8177 0.0759 1.0000 Uiso R .
H383 H 0.9512 0.1735 0.8209 0.0759 1.0000 Uiso R .
H401 H 1.0493 0.5677 0.6321 0.0664 1.0000 Uiso R .
H411 H 1.0557 0.5718 0.5439 0.0831 1.0000 Uiso R .
H421 H 1.1197 0.4570 0.5061 0.0930 1.0000 Uiso R .
H431 H 1.1795 0.3421 0.5555 0.0832 1.0000 Uiso R .
H441 H 1.1710 0.3372 0.6431 0.0584 1.0000 Uiso R .
H461 H 1.0305 0.5115 0.8821 0.0859 1.0000 Uiso R .
H471 H 0.9584 0.5334 0.9515 0.0993 1.0000 Uiso R .
H481 H 0.8892 0.6657 0.9612 0.1165 1.0000 Uiso R .
H491 H 0.8866 0.7694 0.8966 0.0970 1.0000 Uiso R .
H501 H 0.9407 0.7405 0.8227 0.1027 1.0000 Uiso R .
H521 H 0.7943 0.3586 0.7142 0.0690 1.0000 Uiso R .
H531 H 0.6497 0.3453 0.7164 0.0970 1.0000 Uiso R .
H541 H 0.5532 0.4369 0.6664 0.1177 1.0000 Uiso R .
H551 H 0.7511 0.5619 0.6181 0.0818 1.0000 Uiso R .
H561 H 1.1489 0.8217 0.8413 0.0893 1.0000 Uiso R .
H562 H 1.1941 0.7926 0.7962 0.0893 1.0000 Uiso R .
H571 H 1.1448 0.9551 0.8153 0.0976 1.0000 Uiso R .
H572 H 1.2049 0.9282 0.7770 0.0976 1.0000 Uiso R .
H581 H 1.0392 0.9687 0.7539 0.1166 1.0000 Uiso R .
H582 H 1.1010 0.9486 0.7153 0.1166 1.0000 Uiso R .
H591 H 0.9794 0.8460 0.7305 0.0878 1.0000 Uiso R .
H592 H 1.0583 0.8160 0.7068 0.0878 1.0000 Uiso R .
H601 H 0.4086 0.2521 0.5687 0.1983 1.0000 Uiso R .
H602 H 0.3208 0.2927 0.5460 0.1983 1.0000 Uiso R .
H603 H 0.3891 0.2754 0.5111 0.1983 1.0000 Uiso R .
H611 H 0.4092 0.4027 0.5901 0.2428 1.0000 Uiso R .
H612 H 0.4775 0.3853 0.5551 0.2428 1.0000 Uiso R .
H621 H 0.3933 0.4413 0.4865 0.2343 1.0000 Uiso R .
H622 H 0.3093 0.4196 0.5074 0.2343 1.0000 Uiso R .
H631 H 0.4306 0.5344 0.5606 0.3043 1.0000 Uiso R .
H632 H 0.3351 0.5254 0.5674 0.3043 1.0000 Uiso R .
H641 H 0.3448 0.6459 0.5133 0.2982 1.0000 Uiso R .
H642 H 0.3829 0.5852 0.4761 0.2982 1.0000 Uiso DR .
H643 H 0.2873 0.5762 0.4828 0.2982 1.0000 Uiso R .
H711 H 0.6019 0.5445 0.6179 0.1014 1.0000 Uiso R .
H5 H 1.0741(16) 0.5771(19) 0.8048(9) 0.067(2) 1.0000 Uiso D .
H11 H 0.9029(15) 0.4212(15) 0.6675(12) 0.071(2) 1.0000 Uiso D .
H28 H 1.043(2) 0.6561(15) 0.7855(9) 0.067(2) 1.0000 Uiso D .
H82 H 0.8925(17) 0.495(2) 0.6417(8) 0.071(2) 1.0000 Uiso D .
H112 H 1.1556(14) 0.463(2) 0.7104(8) 0.067(2) 1.0000 Uiso D .

loop_
_atom_site_aniso_label
_atom_site_aniso_U_11
_atom_site_aniso_U_22
_atom_site_aniso_U_33
_atom_site_aniso_U_23
_atom_site_aniso_U_13
_atom_site_aniso_U_12
C55 0.074(6) 0.067(6) 0.100(6) -0.036(5) -0.034(5) 0.025(4)
C56 0.084(5) 0.049(4) 0.061(4) -0.016(3) -0.012(4) 0.008(4)
C57 0.078(5) 0.068(5) 0.062(4) 0.000(4) -0.005(4) -0.018(4)
C58 0.077(5) 0.057(5) 0.086(5) 0.003(4) -0.009(4) -0.015(4)
C59 0.112(7) 0.067(5) 0.083(6) 0.013(4) -0.023(5) -0.026(5)
C60 0.072(5) 0.059(4) 0.067(5) 0.002(3) -0.010(4) -0.012(4)
Cr1 0.0494(6) 0.0319(5) 0.0398(5) -0.0013(4) -0.0016(4) 0.0009(4)
Cr2 0.0441(5) 0.0327(5) 0.0391(5) 0.0006(4) 0.0028(4) 0.0003(4)
O1 0.095(4) 0.071(4) 0.088(4) 0.024(3) -0.024(3) -0.039(3)
N1 0.052(3) 0.036(3) 0.041(3) -0.002(2) 0.001(2) 0.001(2)
N2 0.050(3) 0.040(3) 0.042(3) -0.003(2) 0.002(2) -0.004(2)
N3 0.051(3) 0.034(3) 0.046(3) 0.002(2) 0.003(2) 0.002(2)
N4 0.052(3) 0.038(3) 0.038(3) 0.002(2) -0.001(2) -0.004(2)
N5 0.055(3) 0.034(3) 0.042(3) 0.002(2) -0.001(2) 0.000(2)
N6 0.051(3) 0.031(2) 0.042(3) -0.0007(19) 0.003(2) -0.002(2)
N7 0.053(3) 0.036(3) 0.043(3) 0.001(2) 0.004(2) -0.004(2)
N8 0.041(3) 0.038(3) 0.040(3) -0.004(2) 0.003(2) -0.002(2)
N9 0.048(3) 0.038(3) 0.039(3) 0.003(2) 0.000(2) 0.003(2)
N10 0.045(3) 0.034(2) 0.040(3) -0.0005(19) 0.004(2) 0.000(2)
N11 0.046(3) 0.036(3) 0.045(3) -0.004(2) 0.000(2) -0.002(2)
N12 0.046(3) 0.041(3) 0.044(3) 0.003(2) 0.003(2) 0.004(2)
N13 0.048(3) 0.039(3) 0.046(3) -0.002(2) 0.003(2) -0.002(2)
N14 0.057(3) 0.044(3) 0.037(3) 0.001(2) 0.002(2) 0.003(2)
C1 0.064(4) 0.071(4) 0.043(3) -0.011(3) 0.002(3) -0.004(3)
C2 0.051(3) 0.036(3) 0.045(3) -0.006(2) 0.008(3) -0.008(3)
C3 0.056(4) 0.036(3) 0.048(3) -0.005(3) 0.008(3) 0.000(3)
C4 0.052(3) 0.033(3) 0.046(3) 0.001(2) 0.009(3) -0.001(3)
C5 0.056(4) 0.036(3) 0.050(3) 0.002(3) 0.010(3) 0.001(3)
C6 0.074(4) 0.037(3) 0.059(4) 0.002(3) 0.004(3) 0.007(3)
C7 0.074(5) 0.041(4) 0.067(4) 0.005(3) -0.005(4) 0.017(3)
C8 0.065(4) 0.045(4) 0.066(4) 0.007(3) -0.008(3) 0.012(3)
C9 0.057(4) 0.040(3) 0.049(3) 0.006(3) 0.000(3) 0.001(3)
C10 0.050(3) 0.042(3) 0.049(3) 0.002(3) 0.000(3) 0.001(3)
C11 0.062(4) 0.046(4) 0.050(4) 0.006(3) -0.004(3) 0.000(3)
C12 0.055(4) 0.049(4) 0.040(3) 0.002(3) -0.002(3) -0.002(3)
C13 0.058(4) 0.052(4) 0.036(3) -0.003(3) -0.007(3) 0.002(3)
C14 0.067(4) 0.053(4) 0.041(3) 0.002(3) -0.007(3) -0.010(3)
C15 0.061(4) 0.092(6) 0.046(4) -0.006(4) 0.001(3) -0.005(4)
C16 0.080(5) 0.055(4) 0.050(4) -0.008(3) -0.012(3) 0.001(4)
C17 0.080(5) 0.114(6) 0.061(4) -0.025(4) -0.011(4) 0.024(4)
C18 0.117(6) 0.127(7) 0.055(4) 0.012(4) -0.009(4) -0.040(5)
C19 0.099(5) 0.087(5) 0.085(5) -0.041(4) -0.025(4) 0.015(4)
C20 0.062(4) 0.052(4) 0.048(4) 0.011(3) 0.002(3) -0.009(3)
C21 0.056(4) 0.046(3) 0.038(3) 0.003(3) -0.001(3) -0.016(3)
C22 0.055(4) 0.048(4) 0.041(3) 0.000(3) 0.004(3) -0.015(3)
C23 0.044(3) 0.040(3) 0.048(3) -0.004(3) 0.007(3) -0.007(3)
C24 0.052(3) 0.041(3) 0.041(3) -0.007(2) 0.007(3) -0.008(3)
C25 0.052(4) 0.051(4) 0.054(4) -0.001(3) 0.017(3) -0.003(3)
C26 0.050(4) 0.061(4) 0.061(4) -0.015(3) 0.012(3) -0.002(3)
C27 0.051(4) 0.042(3) 0.051(3) -0.006(3) 0.005(3) 0.003(3)
C28 0.047(3) 0.036(3) 0.042(3) -0.005(2) -0.001(3) -0.001(2)
C29 0.040(3) 0.036(3) 0.042(3) -0.009(2) -0.001(2) 0.000(2)
C30 0.046(3) 0.037(3) 0.046(3) -0.005(2) -0.001(3) 0.007(2)
C31 0.054(4) 0.037(3) 0.040(3) -0.001(2) -0.005(3) 0.003(3)
C32 0.078(4) 0.047(3) 0.043(3) 0.011(3) 0.006(3) 0.007(3)
C33 0.157(7) 0.058(4) 0.061(4) 0.007(3) 0.032(5) 0.004(5)
C34 0.135(6) 0.081(5) 0.054(4) 0.012(4) -0.022(4) -0.027(5)
C35 0.088(5) 0.124(6) 0.089(5) 0.060(5) 0.027(4) 0.021(5)
C36 0.087(6) 0.078(5) 0.065(5) 0.027(4) -0.012(4) -0.019(4)
C37 0.089(5) 0.060(5) 0.064(4) 0.020(4) 0.011(4) -0.007(4)
C38 0.065(4) 0.046(4) 0.074(5) 0.019(3) 0.008(4) 0.003(3)
C39 0.047(3) 0.043(3) 0.037(3) 0.000(2) 0.000(2) -0.003(3)
C40 0.064(4) 0.050(4) 0.048(4) 0.001(3) 0.010(3) 0.012(3)
C41 0.087(5) 0.066(5) 0.051(4) 0.014(3) 0.011(4) 0.025(4)
C42 0.105(6) 0.087(6) 0.044(4) 0.003(4) 0.018(4) 0.024(5)
C43 0.087(5) 0.062(5) 0.052(4) -0.003(3) 0.010(4) 0.020(4)
C44 0.052(4) 0.045(4) 0.051(4) 0.001(3) 0.007(3) 0.008(3)
C45 0.071(5) 0.056(4) 0.072(5) -0.003(4) -0.002(4) -0.004(4)
C46 0.077(5) 0.072(5) 0.059(4) -0.001(4) 0.001(4) -0.004(4)
C47 0.098(6) 0.075(6) 0.057(4) -0.002(4) 0.006(4) -0.009(5)
C48 0.087(6) 0.096(7) 0.098(7) -0.005(6) 0.013(5) 0.004(5)
C49 0.101(6) 0.082(6) 0.049(4) -0.009(4) 0.007(4) 0.015(5)
C50 0.075(5) 0.076(6) 0.089(6) -0.022(4) -0.004(4) 0.010(4)
C51 0.067(4) 0.042(4) 0.048(3) -0.015(3) -0.007(3) 0.005(3)
C52 0.058(4) 0.057(4) 0.054(4) -0.004(3) -0.002(3) -0.005(3)
C53 0.074(6) 0.087(6) 0.077(5) -0.018(5) 0.008(4) -0.016(5)
C54 0.075(6) 0.095(7) 0.111(8) -0.052(6) 0.004(5) -0.017(5)

loop_
_atom_type_symbol
_atom_type_scat_dispersion_real
_atom_type_scat_dispersion_imag
_atom_type_scat_Cromer_Mann_a1
_atom_type_scat_Cromer_Mann_b1
_atom_type_scat_Cromer_Mann_a2
_atom_type_scat_Cromer_Mann_b2
_atom_type_scat_Cromer_Mann_a3
_atom_type_scat_Cromer_Mann_b3
_atom_type_scat_Cromer_Mann_a4
_atom_type_scat_Cromer_Mann_b4
_atom_type_scat_Cromer_Mann_c
_atom_type_scat_source
C -0.0001 0.0005 2.3100 20.8439 1.0200 10.2075 1.5886 0.5687 0.8650 51.6512 0.2156 'International Tables Vol C 4.2.6.8 and 6.1.1.4'
H 0.0000 0.0000 0.4930 10.5109 0.3229 26.1257 0.1402 3.1424 0.0408 57.7998 0.0030 'International Tables Vol C 4.2.6.8 and 6.1.1.4'
N 0.0005 0.0010 12.2126 0.0057 3.1322 9.8933 2.0125 28.9975 1.1663 0.5826 -11.5290 'International Tables Vol C 4.2.6.8 and 6.1.1.4'
Cr 0.1622 0.2225 10.6406 6.1038 7.3537 0.3920 3.3240 20.2626 1.4922 98.7399 1.1832 'International Tables Vol C 4.2.6.8 and 6.1.1.4'
O 0.0017 0.0018 3.0485 13.2771 2.2868 5.7011 1.5463 0.3239 0.8670 32.9089 0.2508 'International Tables Vol C 4.2.6.8 and 6.1.1.4'

loop_
_geom_angle_atom_site_label_1
_geom_angle_atom_site_label_2
_geom_angle_atom_site_label_3
_geom_angle
_geom_angle_publ_flag
C56 C55 C54 120.0(8) yes
C56 C55 H711 119.9 no
C54 C55 H711 120.2 no
C55 C56 C51 118.9(8) yes
C55 C56 H551 121.0 no
C51 C56 H551 120.1 no
C58 C57 O1 105.7(6) yes
C58 C57 H561 110.8 no
O1 C57 H561 110.2 no
C58 C57 H562 110.4 no
O1 C57 H562 110.2 no
H561 C57 H562 109.5 no
C57 C58 C59 106.6(6) yes
C57 C58 H571 110.0 no
C59 C58 H571 110.4 no
C57 C58 H572 110.3 no
C59 C58 H572 110.1 no
H571 C58 H572 109.5 no
C58 C59 C60 105.4(6) yes
C58 C59 H581 110.6 no
C60 C59 H581 110.0 no
C58 C59 H582 110.8 no
C60 C59 H582 110.5 no
H581 C59 H582 109.5 no
C59 C60 O1 107.6(6) yes
C59 C60 H591 110.7 no
O1 C60 H591 109.5 no
C59 C60 H592 109.9 no
O1 C60 H592 109.7 no
H591 C60 H592 109.5 no
C62 C61 H601 109.3 no
C62 C61 H602 108.9 no
H601 C61 H602 109.5 no
C62 C61 H603 110.2 no
H601 C61 H603 109.5 no
H602 C61 H603 109.5 no
C61 C62 C63 102.83(7) yes
C61 C62 H611 111.8 no
C63 C62 H611 110.5 no
C61 C62 H612 110.5 no
C63 C62 H612 111.6 no
H611 C62 H612 109.5 no
C62 C63 C64 99.15(7) yes
C62 C63 H621 111.2 no
C64 C63 H621 111.2 no
C62 C63 H622 112.3 no
C64 C63 H622 113.2 no
H621 C63 H622 109.5 no
C63 C64 C65 102.80(7) yes
C63 C64 H631 112.4 no
C65 C64 H631 113.2 no
C63 C64 H632 110.1 no
C65 C64 H632 108.7 no
H631 C64 H632 109.5 no
C64 C65 H641 109.7 no
C64 C65 H642 107.2 no
H641 C65 H642 109.5 no
C64 C65 H643 111.5 no
H641 C65 H643 109.5 no
H642 C65 H643 109.5 no
Cr2 Cr1 N1 100.74(14) yes
Cr2 Cr1 N3 178.10(14) yes
N1 Cr1 N3 77.37(19) yes
Cr2 Cr1 N5 103.93(14) yes
N1 Cr1 N5 155.33(19) yes
N3 Cr1 N5 77.96(19) yes
Cr2 Cr1 N7 66.05(13) yes
N1 Cr1 N7 95.30(19) yes
N3 Cr1 N7 113.79(19) yes
N5 Cr1 N7 94.91(19) yes
Cr2 Cr1 N11 68.54(14) yes
N1 Cr1 N11 89.02(19) yes
N3 Cr1 N11 111.5(2) yes
N5 Cr1 N11 99.66(19) yes
N7 Cr1 N11 134.40(19) yes
Cr2 Cr1 N12 30.78(14) yes
N1 Cr1 N12 101.47(19) yes
N3 Cr1 N12 149.5(2) yes
N5 Cr1 N12 99.56(19) yes
N7 Cr1 N12 96.70(19) yes
N11 Cr1 N12 38.40(19) yes
Cr1 Cr2 N6 58.87(14) yes
Cr1 Cr2 N8 135.03(14) yes
N6 Cr2 N8 76.18(19) yes
Cr1 Cr2 N10 146.66(14) yes
N6 Cr2 N10 154.3(2) yes
N8 Cr2 N10 78.15(19) yes
Cr1 Cr2 N12 33.68(15) yes
N6 Cr2 N12 92.6(2) yes
N8 Cr2 N12 168.7(2) yes
N10 Cr2 N12 113.1(2) yes
Cr1 Cr2 N13 90.26(14) yes
N6 Cr2 N13 88.79(19) yes
N8 Cr2 N13 90.13(18) yes
N10 Cr2 N13 93.21(18) yes
N12 Cr2 N13 90.8(2) yes
Cr1 Cr2 N14 88.88(14) yes
N6 Cr2 N14 92.29(18) yes
N8 Cr2 N14 91.74(18) yes
N10 Cr2 N14 86.53(18) yes
N12 Cr2 N14 87.5(2) yes
N13 Cr2 N14 178.02(19) yes
C57 O1 C60 109.2(5) yes
Cr1 N1 N2 131.5(4) yes
Cr1 N1 C4 116.1(4) yes
N2 N1 C4 109.7(4) yes
N1 N2 C2 107.1(5) yes
Cr1 N3 C5 118.8(4) yes
Cr1 N3 C9 118.5(4) yes
C5 N3 C9 122.3(5) yes
N5 N4 C12 105.8(5) yes
N4 N5 Cr1 132.2(4) yes
N4 N5 C10 110.2(5) yes
Cr1 N5 C10 116.3(4) yes
Cr2 N6 N7 130.5(4) yes
Cr2 N6 C23 118.8(4) yes
N7 N6 C23 109.7(4) yes
Cr1 N7 N6 103.6(3) yes
Cr1 N7 C21 149.8(4) yes
N6 N7 C21 106.6(5) yes
Cr2 N8 C24 120.1(4) yes
Cr2 N8 C28 118.6(4) yes
C24 N8 C28 121.2(5) yes
N10 N9 C31 106.0(5) yes
N9 N10 Cr2 133.8(4) yes
N9 N10 C29 109.1(4) yes
Cr2 N10 C29 115.7(4) yes
Cr1 N11 N12 72.2(3) yes
Cr1 N11 C39 149.1(4) yes
N12 N11 C39 122.7(5) yes
Cr1 N11 H112 100.5(15) no
N12 N11 H112 108.2(18) no
C39 N11 H112 99.5(13) no
Cr1 N12 N11 69.4(3) yes
Cr1 N12 Cr2 115.5(2) yes
N11 N12 Cr2 165.6(4) yes
Cr2 N13 C45 121.4(4) yes
Cr2 N13 H5 106.5(16) no
C45 N13 H5 108.1(16) no
Cr2 N13 H28 108.5(16) no
C45 N13 H28 108.1(16) no
H5 N13 H28 102.6(18) no
Cr2 N14 C51 119.4(4) yes
Cr2 N14 H11 109.8(16) no
C51 N14 H11 109.5(16) no
Cr2 N14 H82 109.2(16) no
C51 N14 H82 110.2(16) no
H11 N14 H82 96.2(18) no
C2 C1 C17 111.3(5) yes
C2 C1 C18 107.3(6) yes
C17 C1 C18 109.3(8) yes
C2 C1 C19 111.1(6) yes
C17 C1 C19 109.1(7) yes
C18 C1 C19 108.7(7) yes
C1 C2 N2 120.0(5) yes
C1 C2 C3 130.1(5) yes
N2 C2 C3 109.8(5) yes
C2 C3 C4 105.6(5) yes
C2 C3 H31 127.4 no
C4 C3 H31 127.0 no
C3 C4 N1 107.8(5) yes
C3 C4 C5 137.0(6) yes
N1 C4 C5 114.8(5) yes
C4 C5 N3 112.0(5) yes
C4 C5 C6 128.9(6) yes
N3 C5 C6 119.0(6) yes
C5 C6 C7 119.1(6) yes
C5 C6 H61 120.1 no
C7 C6 H61 120.9 no
C6 C7 C8 121.9(6) yes
C6 C7 H71 119.1 no
C8 C7 H71 119.1 no
C7 C8 C9 117.7(6) yes
C7 C8 H81 121.6 no
C9 C8 H81 120.7 no
C8 C9 N3 120.1(6) yes
C8 C9 C10 128.8(6) yes
N3 C9 C10 111.1(5) yes
C9 C10 N5 115.6(5) yes
C9 C10 C11 136.1(6) yes
N5 C10 C11 108.3(5) yes
C10 C11 C12 104.8(5) yes
C10 C11 H111 127.7 no
C12 C11 H111 127.5 no
C11 C12 N4 110.8(5) yes
C11 C12 C13 129.5(5) yes
N4 C12 C13 119.6(5) yes
C12 C13 C14 109.3(5) yes
C12 C13 C15 108.5(5) yes
C14 C13 C15 108.9(5) yes
C12 C13 C16 111.3(5) yes
C14 C13 C16 108.9(5) yes
C15 C13 C16 109.9(6) yes
C13 C14 H141 109.6 no
C13 C14 H142 109.1 no
H141 C14 H142 109.5 no
C13 C14 H143 109.7 no
H141 C14 H143 109.5 no
H142 C14 H143 109.5 no
C13 C15 H151 109.9 no
C13 C15 H152 109.2 no
H151 C15 H152 109.5 no
C13 C15 H153 109.3 no
H151 C15 H153 109.5 no
H152 C15 H153 109.5 no
C13 C16 H161 109.8 no
C13 C16 H162 108.8 no
H161 C16 H162 109.5 no
C13 C16 H163 109.8 no
H161 C16 H163 109.5 no
H162 C16 H163 109.5 no
C1 C17 H171 110.1 no
C1 C17 H172 109.5 no
H171 C17 H172 109.5 no
C1 C17 H173 108.8 no
H171 C17 H173 109.5 no
H172 C17 H173 109.5 no
C1 C18 H181 109.2 no
C1 C18 H182 109.3 no
H181 C18 H182 109.5 no
C1 C18 H183 110.0 no
H181 C18 H183 109.5 no
H182 C18 H183 109.5 no
C1 C19 H191 109.2 no
C1 C19 H192 109.6 no
H191 C19 H192 109.5 no
C1 C19 H193 109.7 no
H191 C19 H193 109.5 no
H192 C19 H193 109.5 no
C21 C20 C36 108.2(5) yes
C21 C20 C37 109.1(6) yes
C36 C20 C37 108.7(6) yes
C21 C20 C38 110.9(5) yes
C36 C20 C38 110.7(6) yes
C37 C20 C38 109.2(6) yes
C20 C21 N7 121.7(6) yes
C20 C21 C22 128.5(6) yes
N7 C21 C22 109.7(5) yes
C21 C22 C23 105.7(5) yes
C21 C22 H221 127.0 no
C23 C22 H221 127.2 no
C22 C23 N6 108.2(5) yes
C22 C23 C24 137.6(6) yes
N6 C23 C24 114.1(5) yes
C23 C24 N8 110.3(5) yes
C23 C24 C25 129.4(6) yes
N8 C24 C25 120.3(6) yes
C24 C25 C26 119.0(6) yes
C24 C25 H251 120.3 no
C26 C25 H251 120.7 no
C25 C26 C27 120.7(6) yes
C25 C26 H261 119.4 no
C27 C26 H261 119.8 no
C26 C27 C28 118.0(6) yes
C26 C27 H271 121.4 no
C28 C27 H271 120.6 no
C27 C28 N8 120.8(5) yes
C27 C28 C29 127.8(5) yes
N8 C28 C29 111.4(5) yes
C28 C29 N10 116.0(5) yes
C28 C29 C30 135.1(5) yes
N10 C29 C30 108.4(5) yes
C29 C30 C31 105.3(5) yes
C29 C30 H301 127.4 no
C31 C30 H301 127.4 no
C30 C31 N9 111.1(5) yes
C30 C31 C32 129.2(5) yes
N9 C31 C32 119.6(5) yes
C31 C32 C33 109.3(6) yes
C31 C32 C34 108.2(6) yes
C33 C32 C34 109.6(7) yes
C31 C32 C35 111.1(5) yes
C33 C32 C35 109.4(7) yes
C34 C32 C35 109.2(7) yes
C32 C33 H331 109.3 no
C32 C33 H332 110.6 no
H331 C33 H332 109.5 no
C32 C33 H333 108.4 no
H331 C33 H333 109.5 no
H332 C33 H333 109.5 no
C32 C34 H341 109.6 no
C32 C34 H342 108.7 no
H341 C34 H342 109.5 no
C32 C34 H343 110.1 no
H341 C34 H343 109.5 no
H342 C34 H343 109.5 no
C32 C35 H351 109.5 no
C32 C35 H352 109.3 no
H351 C35 H352 109.5 no
C32 C35 H353 109.6 no
H351 C35 H353 109.5 no
H352 C35 H353 109.5 no
C20 C36 H361 109.7 no
C20 C36 H362 109.6 no
H361 C36 H362 109.5 no
C20 C36 H363 109.1 no
H361 C36 H363 109.5 no
H362 C36 H363 109.5 no
C20 C37 H371 109.3 no
C20 C37 H372 109.2 no
H371 C37 H372 109.5 no
C20 C37 H373 110.0 no
H371 C37 H373 109.5 no
H372 C37 H373 109.5 no
C20 C38 H381 109.5 no
C20 C38 H382 109.5 no
H381 C38 H382 109.5 no
C20 C38 H383 109.3 no
H381 C38 H383 109.5 no
H382 C38 H383 109.5 no
N11 C39 C40 122.5(5) yes
N11 C39 C44 117.2(5) yes
C40 C39 C44 120.3(5) yes
C39 C40 C41 120.0(6) yes
C39 C40 H401 119.8 no
C41 C40 H401 120.2 no
C40 C41 C42 119.4(6) yes
C40 C41 H411 120.6 no
C42 C41 H411 120.1 no
C41 C42 C43 120.3(6) yes
C41 C42 H421 119.7 no
C43 C42 H421 119.9 no
C42 C43 C44 120.2(6) yes
C42 C43 H431 119.9 no
C44 C43 H431 119.9 no
C43 C44 C39 119.8(6) yes
C43 C44 H441 120.5 no
C39 C44 H441 119.7 no
N13 C45 C46 121.8(7) yes
N13 C45 C50 119.9(7) yes
C46 C45 C50 118.2(8) yes
C45 C46 C47 120.3(8) yes
C45 C46 H461 119.3 no
C47 C46 H461 120.4 no
C46 C47 C48 120.9(8) yes
C46 C47 H471 118.9 no
C48 C47 H471 120.2 no
C47 C48 C49 117.5(9) yes
C47 C48 H481 121.1 no
C49 C48 H481 121.5 no
C48 C49 C50 122.6(9) yes
C48 C49 H491 118.9 no
C50 C49 H491 118.5 no
C45 C50 C49 120.3(9) yes
C45 C50 H501 118.9 no
C49 C50 H501 120.7 no
N14 C51 C56 122.0(6) yes
N14 C51 C52 118.9(6) yes
C56 C51 C52 119.1(7) yes
C51 C52 C53 121.9(7) yes
C51 C52 H521 118.8 no
C53 C52 H521 119.2 no
C52 C53 C54 119.0(9) yes
C52 C53 H531 120.6 no
C54 C53 H531 120.4 no
C53 C54 C55 121.1(9) yes
C53 C54 H541 119.9 no
C55 C54 H541 119.0 no

loop_
_geom_bond_atom_site_label_1
_geom_bond_atom_site_label_2
_geom_bond_distance
_geom_bond_publ_flag
C55 C56 1.405(12) yes
C55 C54 1.370(14) yes
C55 H711 0.950 no
C56 C51 1.383(9) yes
C56 H551 0.950 no
C57 C58 1.508(10) yes
C57 O1 1.431(8) yes
C57 H561 0.950 no
C57 H562 0.950 no
C58 C59 1.480(10) yes
C58 H571 0.950 no
C58 H572 0.950 no
C59 C60 1.489(10) yes
C59 H581 0.950 no
C59 H582 0.950 no
C60 O1 1.401(8) yes
C60 H591 0.950 no
C60 H592 0.950 no
C61 C62 1.558(7) yes
C61 H601 0.950 no
C61 H602 0.950 no
C61 H603 0.950 no
C62 C63 1.506(7) yes
C62 H611 0.950 no
C62 H612 0.950 no
C63 C64 1.488(7) yes
C63 H621 0.950 no
C63 H622 0.950 no
C64 C65 1.558(7) yes
C64 H631 0.950 no
C64 H632 0.950 no
C65 H641 0.950 no
C65 H642 0.950 no
C65 H643 0.950 no
Cr1 Cr2 3.2481(13) yes
Cr1 N1 2.028(5) yes
Cr1 N3 2.034(5) yes
Cr1 N5 2.022(5) yes
Cr1 N7 2.145(5) yes
Cr1 N11 1.963(5) yes
Cr1 N12 1.996(5) yes
Cr2 N6 2.014(5) yes
Cr2 N8 2.038(5) yes
Cr2 N10 2.020(5) yes
Cr2 N12 1.842(5) yes
Cr2 N13 2.135(5) yes
Cr2 N14 2.147(5) yes
N1 N2 1.357(6) yes
N1 C4 1.375(7) yes
N2 C2 1.359(7) yes
N3 C5 1.348(7) yes
N3 C9 1.361(7) yes
N4 N5 1.355(6) yes
N4 C12 1.364(7) yes
N5 C10 1.360(7) yes
N6 N7 1.366(6) yes
N6 C23 1.351(7) yes
N7 C21 1.364(7) yes
N8 C24 1.356(7) yes
N8 C28 1.349(7) yes
N9 N10 1.371(6) yes
N9 C31 1.349(7) yes
N10 C29 1.369(7) yes
N11 N12 1.303(6) yes
N11 C39 1.406(7) yes
N11 H112 0.88(2) no
N13 C45 1.470(9) yes
N13 H5 0.88(2) no
N13 H28 0.89(2) no
N14 C51 1.453(8) yes
N14 H11 0.88(2) no
N14 H82 0.90(2) no
C1 C2 1.520(8) yes
C1 C17 1.495(10) yes
C1 C18 1.522(11) yes
C1 C19 1.490(10) yes
C2 C3 1.399(8) yes
C3 C4 1.389(8) yes
C3 H31 0.950 no
C4 C5 1.455(8) yes
C5 C6 1.403(8) yes
C6 C7 1.368(9) yes
C6 H61 0.950 no
C7 C8 1.385(9) yes
C7 H71 0.950 no
C8 C9 1.394(9) yes
C8 H81 0.950 no
C9 C10 1.468(8) yes
C10 C11 1.387(8) yes
C11 C12 1.389(9) yes
C11 H111 0.950 no
C12 C13 1.519(8) yes
C13 C14 1.553(8) yes
C13 C15 1.525(9) yes
C13 C16 1.524(9) yes
C14 H141 0.950 no
C14 H142 0.950 no
C14 H143 0.950 no
C15 H151 0.950 no
C15 H152 0.950 no
C15 H153 0.950 no
C16 H161 0.950 no
C16 H162 0.950 no
C16 H163 0.950 no
C17 H171 0.950 no
C17 H172 0.950 no
C17 H173 0.950 no
C18 H181 0.950 no
C18 H182 0.950 no
C18 H183 0.950 no
C19 H191 0.950 no
C19 H192 0.950 no
C19 H193 0.950 no
C20 C21 1.522(9) yes
C20 C36 1.536(9) yes
C20 C37 1.522(9) yes
C20 C38 1.526(10) yes
C21 C22 1.383(9) yes
C22 C23 1.391(8) yes
C22 H221 0.950 no
C23 C24 1.473(8) yes
C24 C25 1.379(8) yes
C25 C26 1.383(9) yes
C25 H251 0.950 no
C26 C27 1.392(9) yes
C26 H261 0.950 no
C27 C28 1.389(8) yes
C27 H271 0.950 no
C28 C29 1.465(8) yes
C29 C30 1.374(8) yes
C30 C31 1.383(8) yes
C30 H301 0.950 no
C31 C32 1.529(8) yes
C32 C33 1.509(10) yes
C32 C34 1.501(10) yes
C32 C35 1.493(10) yes
C33 H331 0.950 no
C33 H332 0.950 no
C33 H333 0.950 no
C34 H341 0.950 no
C34 H342 0.950 no
C34 H343 0.950 no
C35 H351 0.950 no
C35 H352 0.950 no
C35 H353 0.950 no
C36 H361 0.950 no
C36 H362 0.950 no
C36 H363 0.950 no
C37 H371 0.950 no
C37 H372 0.950 no
C37 H373 0.950 no
C38 H381 0.950 no
C38 H382 0.950 no
C38 H383 0.950 no
C39 C40 1.384(8) yes
C39 C44 1.386(8) yes
C40 C41 1.394(9) yes
C40 H401 0.950 no
C41 C42 1.400(10) yes
C41 H411 0.950 no
C42 C43 1.371(10) yes
C42 H421 0.950 no
C43 C44 1.393(9) yes
C43 H431 0.950 no
C44 H441 0.950 no
C45 C46 1.404(10) yes
C45 C50 1.391(11) yes
C46 C47 1.394(11) yes
C46 H461 0.950 no
C47 C48 1.386(12) yes
C47 H471 0.950 no
C48 C49 1.388(12) yes
C48 H481 0.950 no
C49 C50 1.363(11) yes
C49 H491 0.950 no
C50 H501 0.950 no
C51 C52 1.396(9) yes
C52 C53 1.351(10) yes
C52 H521 0.950 no
C53 C54 1.379(13) yes
C53 H531 0.950 no
C54 H541 0.950 no

loop_
_geom_torsion_atom_site_label_1
_geom_torsion_atom_site_label_2
_geom_torsion_atom_site_label_3
_geom_torsion_atom_site_label_4
_geom_torsion
_geom_torsion_publ_flag
N3 Cr1 N1 N2 -167.4(5) no
N3 Cr1 N1 C4 -8.4(4) no
N5 Cr1 N1 N2 -166.5(4) no
N5 Cr1 N1 C4 -7.5(7) no
N7 Cr1 N1 N2 79.4(5) no
N7 Cr1 N1 C4 -121.6(4) no
N11 Cr1 N1 N2 -55.2(5) no
N11 Cr1 N1 C4 103.9(4) no
N12 Cr1 N1 N2 -18.6(5) no
N12 Cr1 N1 C4 140.4(4) no
N1 Cr1 N3 C5 6.6(4) no
N1 Cr1 N3 C9 180.0(5) no
N5 Cr1 N3 C5 -173.0(5) no
N5 Cr1 N3 C9 0.4(4) no
N7 Cr1 N3 C5 96.9(4) no
N7 Cr1 N3 C9 -89.8(4) no
N11 Cr1 N3 C5 -77.2(5) no
N11 Cr1 N3 C9 96.1(4) no
N12 Cr1 N3 C5 -84.6(6) no
N12 Cr1 N3 C9 88.8(5) no
N1 Cr1 N5 N4 -171.1(4) no
N1 Cr1 N5 C10 -5.6(7) no
N3 Cr1 N5 N4 -170.2(5) no
N3 Cr1 N5 C10 -4.7(4) no
N7 Cr1 N5 N4 -56.9(5) no
N7 Cr1 N5 C10 108.6(4) no
N11 Cr1 N5 N4 79.8(5) no
N11 Cr1 N5 C10 -114.8(4) no
N12 Cr1 N5 N4 40.8(5) no
N12 Cr1 N5 C10 -153.8(4) no
N1 Cr1 N7 N6 -93.0(3) no
N1 Cr1 N7 C21 85.2(8) no
N3 Cr1 N7 N6 -171.6(3) no
N3 Cr1 N7 C21 6.7(8) no
N5 Cr1 N7 N6 109.4(3) no
N5 Cr1 N7 C21 -72.4(8) no
N11 Cr1 N7 N6 0.8(5) no
N11 Cr1 N7 C21 179.0(7) no
N12 Cr1 N7 N6 9.2(3) no
N12 Cr1 N7 C21 -172.6(8) no
N1 Cr1 N11 N12 110.0(3) no
N1 Cr1 N11 C39 -14.5(8) no
N3 Cr1 N11 N12 -174.0(3) no
N3 Cr1 N11 C39 61.5(8) no
N5 Cr1 N11 N12 -93.3(3) no
N5 Cr1 N11 C39 142.2(8) no
N7 Cr1 N11 N12 13.5(4) no
N7 Cr1 N11 C39 -111.0(8) no
N12 Cr1 N11 C39 -124.5(9) no
N1 Cr1 N12 Cr2 91.8(3) no
N1 Cr1 N12 N11 -73.5(3) no
N3 Cr1 N12 Cr2 176.3(3) no
N3 Cr1 N12 N11 11.0(5) no
N5 Cr1 N12 Cr2 -101.2(3) no
N5 Cr1 N12 N11 93.5(3) no
N7 Cr1 N12 Cr2 -5.1(3) no
N7 Cr1 N12 N11 -170.3(3) no
N11 Cr1 N12 Cr2 165.3(5) no
N8 Cr2 N6 N7 -172.2(5) no
N8 Cr2 N6 C23 -4.9(4) no
N10 Cr2 N6 N7 -176.7(4) no
N10 Cr2 N6 C23 -9.4(7) no
N12 Cr2 N6 N7 8.9(5) no
N12 Cr2 N6 C23 176.2(4) no
N13 Cr2 N6 N7 -81.8(5) no
N13 Cr2 N6 C23 85.5(4) no
N14 Cr2 N6 N7 96.6(5) no
N14 Cr2 N6 C23 -96.2(4) no
N6 Cr2 N8 C24 1.2(4) no
N6 Cr2 N8 C28 -175.8(4) no
N10 Cr2 N8 C24 179.2(4) no
N10 Cr2 N8 C28 2.2(4) no
N13 Cr2 N8 C24 -87.6(4) no
N13 Cr2 N8 C28 95.5(4) no
N14 Cr2 N8 C24 93.1(4) no
N14 Cr2 N8 C28 -83.9(4) no
N6 Cr2 N10 N9 -163.8(4) no
N6 Cr2 N10 C29 1.4(7) no
N8 Cr2 N10 N9 -168.2(5) no
N8 Cr2 N10 C29 -3.0(4) no
N12 Cr2 N10 N9 10.2(5) no
N12 Cr2 N10 C29 175.4(4) no
N13 Cr2 N10 N9 102.4(5) no
N13 Cr2 N10 C29 -92.5(4) no
N14 Cr2 N10 N9 -75.7(5) no
N14 Cr2 N10 C29 89.5(4) no
N6 Cr2 N12 Cr1 0.5(3) no
N10 Cr2 N12 Cr1 -176.9(2) no
N13 Cr2 N12 Cr1 89.3(3) no
N14 Cr2 N12 Cr1 -91.7(3) no
N6 Cr2 N13 C45 -51.7(5) no
N8 Cr2 N13 C45 24.5(5) no
N10 Cr2 N13 C45 102.6(5) no
N12 Cr2 N13 C45 -144.3(5) no
N6 Cr2 N14 C51 68.6(4) no
N8 Cr2 N14 C51 -7.6(4) no
N10 Cr2 N14 C51 -85.7(4) no
N12 Cr2 N14 C51 161.1(4) no
C57 O1 C60 C59 -24.6(8) no
C60 O1 C57 C58 21.6(8) no
N2 N1 C4 C3 -1.2(6) no
Cr1 N1 C4 C5 9.2(6) no
C4 N1 N2 C2 -0.3(6) no
N2 N1 C4 C5 172.6(5) no
Cr1 N1 N2 C2 159.8(4) no
Cr1 N1 C4 C3 -164.6(4) no
N1 N2 C2 C3 1.6(6) no
N1 N2 C2 C1 -174.7(5) no
Cr1 N3 C9 C10 3.6(6) no
C9 N3 C5 C6 1.1(9) no
C5 N3 C9 C10 176.7(5) no
Cr1 N3 C5 C4 -3.7(7) no
Cr1 N3 C5 C6 174.1(5) no
C5 N3 C9 C8 -1.6(9) no
C9 N3 C5 C4 -176.8(5) no
Cr1 N3 C9 C8 -174.7(5) no
N5 N4 C12 C11 0.5(6) no
N5 N4 C12 C13 -176.8(5) no
C12 N4 N5 C10 0.5(6) no
C12 N4 N5 Cr1 166.6(4) no
Cr1 N5 C10 C9 8.2(7) no
N4 N5 C10 C11 -1.3(7) no
N4 N5 C10 C9 176.7(5) no
Cr1 N5 C10 C11 -169.9(4) no
Cr2 N6 C23 C24 7.7(6) no
C23 N6 N7 C21 0.4(6) no
C23 N6 N7 Cr1 179.4(4) no
N7 N6 C23 C22 -0.1(6) no
Cr2 N6 C23 C22 -169.9(4) no
Cr2 N6 N7 C21 168.5(4) no
N7 N6 C23 C24 177.4(5) no
Cr2 N6 N7 Cr1 -12.4(5) no
N6 N7 C21 C20 -176.3(5) no
Cr1 N7 C21 C20 5.6(11) no
N6 N7 C21 C22 -0.5(6) no
Cr1 N7 C21 C22 -178.7(6) no
C28 N8 C24 C23 179.2(5) no
Cr2 N8 C28 C29 -1.0(6) no
C24 N8 C28 C29 -178.0(5) no
Cr2 N8 C28 C27 176.6(4) no
Cr2 N8 C24 C25 -176.6(4) no
C24 N8 C28 C27 -0.3(8) no
C28 N8 C24 C25 0.2(8) no
Cr2 N8 C24 C23 2.3(6) no
N10 N9 C31 C30 -0.4(6) no
N10 N9 C31 C32 -176.9(5) no
C31 N9 N10 Cr2 166.6(4) no
C31 N9 N10 C29 0.8(6) no
Cr2 N10 C29 C28 3.5(6) no
N9 N10 C29 C30 -0.9(6) no
Cr2 N10 C29 C30 -169.6(4) no
N9 N10 C29 C28 172.2(5) no
N12 N11 C39 C44 -157.6(5) no
Cr1 N11 C39 C40 132.8(7) no
N12 N11 C39 C40 21.6(9) no
C39 N11 N12 Cr1 149.8(5) no
Cr1 N11 C39 C44 -46.3(11) no
Cr2 N13 C45 C46 85.5(8) no
Cr2 N13 C45 C50 -90.2(8) no
Cr2 N14 C51 C52 -81.0(6) no
Cr2 N14 C51 C56 97.7(6) no
C17 C1 C2 N2 -44.6(9) no
C18 C1 C2 N2 74.9(8) no
C17 C1 C2 C3 140.0(7) no
C18 C1 C2 C3 -100.6(9) no
C19 C1 C2 N2 -166.4(6) no
C19 C1 C2 C3 18.1(10) no
C1 C2 C3 C4 173.6(6) no
N2 C2 C3 C4 -2.3(7) no
C2 C3 C4 C5 -169.6(7) no
C2 C3 C4 N1 2.1(7) no
N1 C4 C5 N3 -3.6(7) no
C3 C4 C5 N3 167.7(7) no
C3 C4 C5 C6 -9.8(12) no
N1 C4 C5 C6 178.9(6) no
C4 C5 C6 C7 177.3(7) no
N3 C5 C6 C7 0.0(10) no
C5 C6 C7 C8 -0.4(11) no
C6 C7 C8 C9 -0.2(11) no
C7 C8 C9 N3 1.1(10) no
C7 C8 C9 C10 -176.9(6) no
C8 C9 C10 C11 -12.1(12) no
N3 C9 C10 C11 169.8(7) no
N3 C9 C10 N5 -7.6(7) no
C8 C9 C10 N5 170.6(6) no
N5 C10 C11 C12 1.6(7) no
C9 C10 C11 C12 -175.9(7) no
C10 C11 C12 C13 175.7(6) no
C10 C11 C12 N4 -1.3(7) no
C11 C12 C13 C16 148.6(7) no
N4 C12 C13 C14 -154.9(5) no
C11 C12 C13 C15 -90.3(8) no
N4 C12 C13 C16 -34.6(8) no
N4 C12 C13 C15 86.5(7) no
C11 C12 C13 C14 28.3(8) no
C36 C20 C21 N7 67.8(7) no
C38 C20 C21 C22 131.4(7) no
C38 C20 C21 N7 -53.6(8) no
C37 C20 C21 C22 11.1(9) no
C37 C20 C21 N7 -174.0(6) no
C36 C20 C21 C22 -107.1(7) no
N7 C21 C22 C23 0.4(7) no
C20 C21 C22 C23 175.8(6) no
C21 C22 C23 N6 -0.2(7) no
C21 C22 C23 C24 -176.8(7) no
C22 C23 C24 C25 -10.9(12) no
C22 C23 C24 N8 170.3(7) no
N6 C23 C24 N8 -6.2(7) no
N6 C23 C24 C25 172.6(6) no
C23 C24 C25 C26 -178.6(6) no
N8 C24 C25 C26 0.1(9) no
C24 C25 C26 C27 -0.3(10) no
C25 C26 C27 C28 0.3(9) no
C26 C27 C28 N8 0.0(9) no
C26 C27 C28 C29 177.3(6) no
C27 C28 C29 C30 -8.4(11) no
C27 C28 C29 N10 -179.1(6) no
N8 C28 C29 C30 169.1(6) no
N8 C28 C29 N10 -1.6(7) no
C28 C29 C30 C31 -170.6(6) no
N10 C29 C30 C31 0.6(6) no
C29 C30 C31 N9 -0.2(7) no
C29 C30 C31 C32 176.0(6) no
C30 C31 C32 C35 163.0(7) no
N9 C31 C32 C34 98.7(8) no
C30 C31 C32 C34 -77.1(9) no
N9 C31 C32 C35 -21.2(8) no
N9 C31 C32 C33 -142.1(7) no
C30 C31 C32 C33 42.1(10) no
N11 C39 C40 C41 -178.1(6) no
C44 C39 C40 C41 1.0(10) no
C40 C39 C44 C43 -0.2(10) no
N11 C39 C44 C43 179.0(6) no
C39 C40 C41 C42 -0.4(11) no
C40 C41 C42 C43 -1.0(13) no
C41 C42 C43 C44 1.8(13) no
C42 C43 C44 C39 -1.2(11) no
C46 C45 C50 C49 1.8(12) no
C50 C45 C46 C47 2.7(12) no
N13 C45 C50 C49 177.7(7) no
N13 C45 C46 C47 -173.1(7) no
C45 C46 C47 C48 -4.3(13) no
C46 C47 C48 C49 1.2(14) no
C47 C48 C49 C50 3.4(14) no
C48 C49 C50 C45 -5.0(14) no
N14 C51 C52 C53 176.4(7) no
C52 C51 C56 C55 1.1(11) no
N14 C51 C56 C55 -177.6(7) no
C56 C51 C52 C53 -2.3(11) no
C51 C52 C53 C54 2.4(12) no
C52 C53 C54 C55 -1.2(14) no
C53 C54 C55 C56 0.1(15) no
C54 C55 C56 C51 0.0(13) no
O1 C57 C58 C59 -10.2(8) no
C57 C58 C59 C60 -4.0(9) no
C58 C59 C60 O1 17.2(9) no
C61 C62 C63 C64 154.6(14) no
C62 C63 C64 C65 165.9(14) no
